data_2204400
loop_
_publ_author_name
'Chen, Bai-Quan'
'Han, Lei'
'Xu, Ying'
'Wu, Ben-Lai'
'Hong, Mao-Chun'

_publ_section_title
;
 Aquanitritobis(picolinato-\k^2^<i>N</i>,<i>O</i>)cobalt(III)
;
_journal_issue 10
_journal_name_full 'Acta Crystallographica Section E'
_journal_page_first m1376
_journal_page_last m1378
_journal_paper_doi 10.1107/S1600536804021270
_journal_volume 60
_journal_year 2004
_chemical_formula_iupac '[Co (C6 H4 N O2)2 (N O2) (H2 O)]'
_chemical_formula_moiety 'C12 H10 Co N3 O7'
_chemical_formula_sum 'C12 H10 Co N3 O7'
_chemical_formula_weight 367.16
_chemical_name_systematic
;
Aquanitritobis(picolinato-\k^2^N,O)cobalt(III)
;
_space_group_IT_number 14
_symmetry_cell_setting monoclinic
_symmetry_space_group_name_Hall '-P 2ybc'
_symmetry_space_group_name_H-M 'P 1 21/c 1'
_atom_sites_solution_hydrogens mixed
_atom_sites_solution_primary direct
_atom_sites_solution_secondary difmap
_audit_creation_method CrystalClearVersion1.3
_cell_angle_alpha 90.00
_cell_angle_beta 102.166(2)
_cell_angle_gamma 90.00
_cell_formula_units_Z 4
_cell_length_a 9.065(2)
_cell_length_b 20.736(5)
_cell_length_c 7.1111(18)
_cell_measurement_reflns_used 4323
_cell_measurement_temperature 130(2)
_cell_measurement_theta_max 27.4835
_cell_measurement_theta_min 1.9637
_cell_volume 1306.7(5)
_computing_cell_refinement CrystalClear
_computing_data_collection 'CrystalClear (Rigaku, 2000)'
_computing_data_reduction CrystalClear
_computing_molecular_graphics 'SHELXL97 '
_computing_publication_material 'SHELXTL (Sheldrick, 1997b)'
_computing_structure_refinement 'SHELXL97 (Sheldrick, 1997a)'
_computing_structure_solution 'SHELXS97 (Sheldrick,1997a)'
_diffrn_ambient_temperature 130(2)
_diffrn_measured_fraction_theta_full 0.987
_diffrn_measured_fraction_theta_max 0.987
_diffrn_measurement_device_type 'Mercury CCD'
_diffrn_measurement_method \w
_diffrn_radiation_monochromator graphite
_diffrn_radiation_source 'fine-focus sealed tube'
_diffrn_radiation_type MoK\a
_diffrn_radiation_wavelength 0.71073
_diffrn_reflns_av_R_equivalents 0.0179
_diffrn_reflns_av_sigmaI/netI 0.0188
_diffrn_reflns_limit_h_max 11
_diffrn_reflns_limit_h_min -11
_diffrn_reflns_limit_k_max 26
_diffrn_reflns_limit_k_min -25
_diffrn_reflns_limit_l_max 9
_diffrn_reflns_limit_l_min -8
_diffrn_reflns_number 9662
_diffrn_reflns_theta_full 27.48
_diffrn_reflns_theta_max 27.48
_diffrn_reflns_theta_min 1.96
_exptl_absorpt_coefficient_mu 1.359
_exptl_absorpt_correction_T_max 0.710
_exptl_absorpt_correction_T_min 0.510
_exptl_absorpt_correction_type multi-scan
_exptl_absorpt_process_details '(CrystalClear; Rigaku, 2000)'
_exptl_crystal_colour Red
_exptl_crystal_density_diffrn 1.866
_exptl_crystal_density_method 'not measured'
_exptl_crystal_description Prism
_exptl_crystal_F_000 744
_exptl_crystal_size_max 0.60
_exptl_crystal_size_mid 0.40
_exptl_crystal_size_min 0.25
_refine_diff_density_max 0.514
_refine_diff_density_min -0.400
_refine_ls_extinction_method none
_refine_ls_goodness_of_fit_ref 1.035
_refine_ls_hydrogen_treatment mixed
_refine_ls_matrix_type full
_refine_ls_number_parameters 214
_refine_ls_number_reflns 2958
_refine_ls_number_restraints 2
_refine_ls_restrained_S_all 1.041
_refine_ls_R_factor_all 0.0313
_refine_ls_R_factor_gt 0.0295
_refine_ls_shift/su_max 0.001
_refine_ls_shift/su_mean 0.000
_refine_ls_structure_factor_coef Fsqd
_refine_ls_weighting_details 'calc w=1/[\s^2^(Fo^2^)+(0.0585P)^2^+0.5096P] where P=(Fo^2^+2Fc^2^)/3'
_refine_ls_weighting_scheme calc
_refine_ls_wR_factor_gt 0.0844
_refine_ls_wR_factor_ref 0.0864
_reflns_number_gt 2785
_reflns_number_total 2958
_reflns_threshold_expression I>2\s(I)
_cod_data_source_file wk6029.cif
_cod_data_source_block I
_cod_depositor_comments
;
The following automatic conversions were performed:
'_exptl_absorpt_correction_type' value 'Multi-scan' changed to
'multi-scan' according to
'/home/saulius/struct/CIF-dictionaries/cif_core.dic' dictionary named
'cif_core.dic' version 2.4.1 from 2010-06-29.

Automatic conversion script
Id: cif_fix_enum 1527 2010-12-29 10:47:43Z saulius 

The following automatic conversions were performed:

'_exptl_absorpt_correction_type' value 'Multi-scan' changed to
'multi-scan' according to
/home/saulius/struct/CIF-dictionaries/cif_core.dic dictionary named
'cif_core.dic' version 2.4.1 from 2010-06-29.

Automatic conversion script
Id: cif_fix_values 1715 2011-07-08 13:25:40Z adriana 
;
_cod_original_cell_volume 1306.8(6)
_cod_original_sg_symbol_H-M 'P 21/c'
_cod_database_code 2204400

loop_
_symmetry_equiv_pos_as_xyz
'x, y, z'
'-x, y+1/2, -z+1/2'
'-x, -y, -z'
'x, -y-1/2, z-1/2'

loop_
_atom_site_label
_atom_site_fract_x
_atom_site_fract_y
_atom_site_fract_z
_atom_site_U_iso_or_equiv
_atom_site_adp_type
_atom_site_calc_flag
_atom_site_refinement_flags
_atom_site_occupancy
_atom_site_type_symbol
Co1 0.46120(2) 0.374827(9) 0.30460(3) 0.01450(10) Uani d . 1 Co
C1 0.66986(17) 0.45838(8) 0.1562(2) 0.0206(3) Uani d . 1 C
H1 0.6149 0.4945 0.1866 0.025 Uiso calc R 1 H
N1 0.62989(14) 0.39881(7) 0.19880(18) 0.0171(3) Uani d . 1 N
O1 0.71268(13) 0.23322(6) 0.19207(17) 0.0231(3) Uani d . 1 O
C2 0.79093(18) 0.46771(9) 0.0681(2) 0.0249(3) Uani d . 1 C
H2 0.8192 0.5101 0.0389 0.030 Uiso calc R 1 H
N2 0.29434(14) 0.35250(7) 0.41766(19) 0.0171(3) Uani d . 1 N
O2 0.52708(12) 0.28904(5) 0.28134(16) 0.0190(2) Uani d . 1 O
C3 0.87012(18) 0.41496(9) 0.0230(2) 0.0271(4) Uani d . 1 C
H3 0.9522 0.4207 -0.0392 0.033 Uiso calc R 1 H
N3 0.33770(16) 0.36914(6) 0.0518(2) 0.0186(3) Uani d . 1 N
O3 0.21580(12) 0.51898(5) 0.41159(17) 0.0217(2) Uani d . 1 O
C4 0.82851(18) 0.35335(9) 0.0696(2) 0.0236(3) Uani d . 1 C
H4 0.8821 0.3165 0.0413 0.028 Uiso calc R 1 H
O4 0.39643(12) 0.46049(5) 0.32335(16) 0.0185(2) Uani d . 1 O
C5 0.70794(16) 0.34721(7) 0.1577(2) 0.0181(3) Uani d . 1 C
O5 0.20045(14) 0.37597(6) 0.03040(19) 0.0302(3) Uani d . 1 O
C6 0.64790(17) 0.28401(8) 0.2124(2) 0.0187(3) Uani d . 1 C
O6 0.39520(14) 0.35773(8) -0.08601(19) 0.0348(3) Uani d . 1 O
C7 0.25334(18) 0.29358(8) 0.4622(2) 0.0211(3) Uani d . 1 C
H7 0.3122 0.2573 0.4424 0.025 Uiso calc R 1 H
O7 0.58311(13) 0.38129(6) 0.56823(17) 0.0184(2) Uani d D 1 O
H7A 0.650(2) 0.4100(9) 0.586(3) 0.022 Uiso d D 1 H
H7B 0.622(2) 0.3445(8) 0.622(3) 0.022 Uiso d D 1 H
C8 0.12508(18) 0.28489(9) 0.5375(2) 0.0240(3) Uani d . 1 C
H8 0.0960 0.2428 0.5677 0.029 Uiso calc R 1 H
C9 0.03985(18) 0.33767(9) 0.5682(2) 0.0245(3) Uani d . 1 C
H9 -0.0485 0.3321 0.6184 0.029 Uiso calc R 1 H
C10 0.08540(18) 0.39928(9) 0.5244(2) 0.0218(3) Uani d . 1 C
H10 0.0300 0.4365 0.5458 0.026 Uiso calc R 1 H
C11 0.21333(17) 0.40439(7) 0.4490(2) 0.0174(3) Uani d . 1 C
C12 0.27603(16) 0.46694(8) 0.3919(2) 0.0177(3) Uani d . 1 C

loop_
_atom_site_aniso_label
_atom_site_aniso_U_11
_atom_site_aniso_U_22
_atom_site_aniso_U_33
_atom_site_aniso_U_12
_atom_site_aniso_U_13
_atom_site_aniso_U_23
Co1 0.01423(14) 0.01092(14) 0.01922(14) 0.00035(7) 0.00546(9) -0.00020(7)
C1 0.0193(7) 0.0181(8) 0.0243(8) -0.0014(6) 0.0046(6) 0.0021(6)
N1 0.0160(6) 0.0168(7) 0.0190(6) 0.0012(5) 0.0046(5) -0.0001(5)
O1 0.0231(5) 0.0179(6) 0.0279(6) 0.0053(4) 0.0043(5) -0.0037(5)
C2 0.0206(7) 0.0271(9) 0.0269(8) -0.0037(6) 0.0047(6) 0.0067(7)
N2 0.0160(6) 0.0162(6) 0.0195(6) -0.0013(5) 0.0045(5) -0.0002(5)
O2 0.0197(5) 0.0136(5) 0.0241(6) 0.0011(4) 0.0056(4) 0.0000(4)
C3 0.0168(7) 0.0385(10) 0.0272(8) -0.0005(7) 0.0075(6) 0.0059(7)
N3 0.0191(6) 0.0144(7) 0.0222(7) -0.0005(5) 0.0046(5) -0.0004(5)
O3 0.0225(5) 0.0160(6) 0.0285(6) 0.0033(4) 0.0098(4) -0.0015(4)
C4 0.0170(7) 0.0294(9) 0.0247(8) 0.0046(6) 0.0048(6) -0.0009(7)
O4 0.0185(5) 0.0137(5) 0.0248(6) 0.0003(4) 0.0081(4) -0.0006(4)
C5 0.0164(7) 0.0181(8) 0.0187(7) 0.0022(6) 0.0015(5) -0.0009(6)
O5 0.0190(6) 0.0417(8) 0.0288(7) 0.0051(5) 0.0028(5) -0.0009(5)
C6 0.0177(7) 0.0185(7) 0.0186(7) 0.0013(6) 0.0009(5) -0.0015(6)
O6 0.0267(6) 0.0564(9) 0.0225(6) -0.0026(6) 0.0076(5) -0.0066(6)
C7 0.0219(7) 0.0160(7) 0.0251(8) -0.0002(6) 0.0046(6) 0.0026(6)
O7 0.0189(5) 0.0153(6) 0.0207(6) -0.0017(4) 0.0032(4) 0.0002(4)
C8 0.0233(8) 0.0236(8) 0.0256(8) -0.0075(6) 0.0061(6) 0.0035(6)
C9 0.0187(7) 0.0326(9) 0.0234(8) -0.0041(6) 0.0076(6) 0.0026(7)
C10 0.0190(7) 0.0247(9) 0.0223(8) 0.0012(6) 0.0058(6) -0.0011(6)
C11 0.0173(7) 0.0164(7) 0.0187(7) -0.0004(6) 0.0042(5) -0.0008(6)
C12 0.0169(7) 0.0180(7) 0.0181(7) -0.0003(6) 0.0036(5) -0.0009(6)

loop_
_atom_type_symbol
_atom_type_description
_atom_type_scat_dispersion_real
_atom_type_scat_dispersion_imag
_atom_type_scat_source
C C 0.0033 0.0016 'International Tables Vol C Tables 4.2.6.8 and 6.1.1.4'
H H 0.0000 0.0000 'International Tables Vol C Tables 4.2.6.8 and 6.1.1.4'
N N 0.0061 0.0033 'International Tables Vol C Tables 4.2.6.8 and 6.1.1.4'
O O 0.0106 0.0060 'International Tables Vol C Tables 4.2.6.8 and 6.1.1.4'
Co Co 0.3494 0.9721 'International Tables Vol C Tables 4.2.6.8 and 6.1.1.4'

loop_
_geom_angle_atom_site_label_1
_geom_angle_atom_site_label_2
_geom_angle_atom_site_label_3
_geom_angle
_geom_angle_publ_flag
O4 Co1 O2 178.96(5) yes
O4 Co1 N1 94.00(5) yes
O2 Co1 N1 85.22(5) yes
O4 Co1 N3 89.73(5) yes
O2 Co1 N3 89.59(5) yes
N1 Co1 N3 90.26(6) yes
O4 Co1 N2 84.99(5) yes
O2 Co1 N2 95.81(5) yes
N1 Co1 N2 178.17(5) yes
N3 Co1 N2 91.26(6) yes
O4 Co1 O7 89.38(5) yes
O2 Co1 O7 91.32(5) yes
N1 Co1 O7 91.26(5) yes
N3 Co1 O7 178.29(5) yes
N2 Co1 O7 87.20(5) yes
N1 C1 C2 120.54(16) ?
N1 C1 H1 119.7 ?
C2 C1 H1 119.7 ?
C1 N1 C5 120.22(14) ?
C1 N1 Co1 127.39(11) ?
C5 N1 Co1 112.30(11) ?
C3 C2 C1 119.55(16) ?
C3 C2 H2 120.2 ?
C1 C2 H2 120.2 ?
C7 N2 C11 120.20(14) ?
C7 N2 Co1 127.27(11) ?
C11 N2 Co1 112.51(11) ?
C6 O2 Co1 114.58(10) ?
C2 C3 C4 119.41(15) ?
C2 C3 H3 120.3 ?
C4 C3 H3 120.3 ?
O6 N3 O5 120.86(15) ?
O6 N3 Co1 120.03(11) ?
O5 N3 Co1 119.10(12) ?
C5 C4 C3 118.34(16) ?
C5 C4 H4 120.8 ?
C3 C4 H4 120.8 ?
C12 O4 Co1 115.13(10) ?
N1 C5 C4 121.93(16) ?
N1 C5 C6 113.66(13) ?
C4 C5 C6 124.40(15) ?
O1 C6 O2 125.21(15) ?
O1 C6 C5 120.62(14) ?
O2 C6 C5 114.17(14) ?
N2 C7 C8 120.49(16) ?
N2 C7 H7 119.8 ?
C8 C7 H7 119.8 ?
Co1 O7 H7A 115.6(14) ?
Co1 O7 H7B 116.2(13) ?
H7A O7 H7B 110(2) ?
C9 C8 C7 119.89(16) ?
C9 C8 H8 120.1 ?
C7 C8 H8 120.1 ?
C8 C9 C10 119.14(15) ?
C8 C9 H9 120.4 ?
C10 C9 H9 120.4 ?
C11 C10 C9 117.93(16) ?
C11 C10 H10 121.0 ?
C9 C10 H10 121.0 ?
N2 C11 C10 122.32(15) ?
N2 C11 C12 113.17(13) ?
C10 C11 C12 124.51(14) ?
O3 C12 O4 124.32(15) ?
O3 C12 C11 121.53(13) ?
O4 C12 C11 114.15(13) ?

loop_
_geom_bond_atom_site_label_1
_geom_bond_atom_site_label_2
_geom_bond_distance
_geom_bond_publ_flag
Co1 O4 1.8844(12) yes
Co1 O2 1.8948(12) yes
Co1 N1 1.9071(13) yes
Co1 N3 1.9107(15) yes
Co1 N2 1.9135(13) yes
Co1 O7 1.9700(12) yes
C1 N1 1.340(2) ?
C1 C2 1.387(2) ?
C1 H1 0.9500 ?
N1 C5 1.348(2) ?
O1 C6 1.229(2) ?
C2 C3 1.383(3) ?
C2 H2 0.9500 ?
N2 C7 1.335(2) ?
N2 C11 1.347(2) ?
O2 C6 1.295(2) ?
C3 C4 1.392(3) ?
C3 H3 0.9500 ?
N3 O6 1.2261(19) ?
N3 O5 1.2294(19) ?
O3 C12 1.2305(19) ?
C4 C5 1.375(2) ?
C4 H4 0.9500 ?
O4 C12 1.2928(19) ?
C5 C6 1.501(2) ?
C7 C8 1.390(2) ?
C7 H7 0.9500 ?
O7 H7A 0.839(15) ?
O7 H7B 0.892(15) ?
C8 C9 1.383(3) ?
C8 H8 0.9500 ?
C9 C10 1.398(3) ?
C9 H9 0.9500 ?
C10 C11 1.380(2) ?
C10 H10 0.9500 ?
C11 C12 1.506(2) ?

loop_
_geom_hbond_atom_site_label_D
_geom_hbond_atom_site_label_H
_geom_hbond_atom_site_label_A
_geom_hbond_site_symmetry_A
_geom_hbond_distance_DH
_geom_hbond_distance_HA
_geom_hbond_distance_DA
_geom_hbond_angle_DHA
O7 H7A O3 3_666 0.839(15) 1.908(16) 2.7405(17) 171(2)
O7 H7B O1 4_566 0.892(15) 1.830(16) 2.7124(17) 170(2)

loop_
_geom_torsion_atom_site_label_1
_geom_torsion_atom_site_label_2
_geom_torsion_atom_site_label_3
_geom_torsion_atom_site_label_4
_geom_torsion
_geom_torsion_publ_flag
C2 C1 N1 C5 0.5(2) ?
C2 C1 N1 Co1 -175.85(12) ?
O4 Co1 N1 C1 -1.61(14) yes
O2 Co1 N1 C1 177.71(14) yes
N3 Co1 N1 C1 88.14(14) yes
N2 Co1 N1 C1 -58.1(17) yes
O7 Co1 N1 C1 -91.08(14) yes
O4 Co1 N1 C5 -178.24(10) yes
O2 Co1 N1 C5 1.07(10) yes
N3 Co1 N1 C5 -88.49(11) yes
N2 Co1 N1 C5 125.3(17) yes
O7 Co1 N1 C5 92.29(11) yes
N1 C1 C2 C3 0.4(3) ?
O4 Co1 N2 C7 -179.22(14) yes
O2 Co1 N2 C7 1.45(14) yes
N1 Co1 N2 C7 -122.6(17) yes
N3 Co1 N2 C7 91.17(14) yes
O7 Co1 N2 C7 -89.59(14) yes
O4 Co1 N2 C11 1.80(10) yes
O2 Co1 N2 C11 -177.53(10) yes
N1 Co1 N2 C11 58.4(17) yes
N3 Co1 N2 C11 -87.81(11) yes
O7 Co1 N2 C11 91.43(11) yes
O4 Co1 O2 C6 42(2) yes
N1 Co1 O2 C6 0.73(11) yes
N3 Co1 O2 C6 91.03(11) yes
N2 Co1 O2 C6 -177.74(11) yes
O7 Co1 O2 C6 -90.42(11) yes
C1 C2 C3 C4 -1.0(3) ?
O4 Co1 N3 O6 119.94(13) yes
O2 Co1 N3 O6 -59.28(13) yes
N1 Co1 N3 O6 25.94(14) yes
N2 Co1 N3 O6 -155.08(14) yes
O7 Co1 N3 O6 18E1(10) yes
O4 Co1 N3 O5 -61.28(12) yes
O2 Co1 N3 O5 119.50(12) yes
N1 Co1 N3 O5 -155.28(12) yes
N2 Co1 N3 O5 23.70(12) yes
O7 Co1 N3 O5 -2.7(17) yes
C2 C3 C4 C5 0.7(2) ?
O2 Co1 O4 C12 138(2) yes
N1 Co1 O4 C12 179.57(11) yes
N3 Co1 O4 C12 89.33(11) yes
N2 Co1 O4 C12 -1.96(11) yes
O7 Co1 O4 C12 -89.21(11) yes
C1 N1 C5 C4 -0.9(2) ?
Co1 N1 C5 C4 176.05(12) ?
C1 N1 C5 C6 -179.35(13) ?
Co1 N1 C5 C6 -2.45(16) ?
C3 C4 C5 N1 0.2(2) ?
C3 C4 C5 C6 178.55(14) ?
Co1 O2 C6 O1 177.20(12) ?
Co1 O2 C6 C5 -2.21(16) ?
N1 C5 C6 O1 -176.32(14) ?
C4 C5 C6 O1 5.2(2) ?
N1 C5 C6 O2 3.12(19) ?
C4 C5 C6 O2 -175.33(14) ?
C11 N2 C7 C8 1.4(2) ?
Co1 N2 C7 C8 -177.53(12) ?
N2 C7 C8 C9 -0.6(3) ?
C7 C8 C9 C10 -0.6(2) ?
C8 C9 C10 C11 1.0(2) ?
C7 N2 C11 C10 -1.0(2) ?
Co1 N2 C11 C10 178.09(12) ?
C7 N2 C11 C12 179.57(14) ?
Co1 N2 C11 C12 -1.37(16) ?
C9 C10 C11 N2 -0.2(2) ?
C9 C10 C11 C12 179.16(14) ?
Co1 O4 C12 O3 -178.72(12) ?
Co1 O4 C12 C11 1.66(16) ?
N2 C11 C12 O3 -179.79(14) ?
C10 C11 C12 O3 0.8(2) ?
N2 C11 C12 O4 -0.16(19) ?
C10 C11 C12 O4 -179.60(14) ?
